data_4071018
loop_
_publ_author_name
'Mothes, Emmanuelle'
'Sentets, Stephane'
'Luquin, Maria Asuncion'
'Mathieu, Ren\'e'
'Lugan, No\"el'
'Lavigne, Guy'

_publ_section_title
;
 New Insight into the Reactivity of Pyridine-Functionalized Phosphine
 Complexes of Ruthenium(II) with Respect to Olefin Metathesis and Transfer
 Hydrogenation
;
_journal_issue 6
_journal_name_full Organometallics
_journal_page_first 1193
_journal_paper_doi 10.1021/om7012106
_journal_volume 27
_journal_year 2008
_chemical_compound_source 'synthesis as described'
_chemical_formula_moiety 'C72 H60 Cl4 P4 Ru2, C H2 Cl2 '
_chemical_formula_sum 'C73 H62 Cl6 P4 Ru2'
_chemical_formula_weight 1477.95
_chemical_name_systematic
;
 ?
;
_space_group_IT_number 2
_symmetry_cell_setting triclinic
_symmetry_Int_Tables_number 2
_symmetry_space_group_name_Hall '-P 1'
_symmetry_space_group_name_H-M 'P -1'
_atom_sites_solution_hydrogens geom
_atom_sites_solution_primary direct
_atom_sites_solution_secondary difmap
_audit_creation_date 2006-09-26T15:23:59-00:00
_audit_creation_method 'WinGX routine CIF_UPDATE'
_cell_angle_alpha 96.96(3)
_cell_angle_beta 91.14(2)
_cell_angle_gamma 109.87(3)
_cell_formula_units_Z 1
_cell_length_a 10.793(1)
_cell_length_b 12.856(2)
_cell_length_c 13.174(3)
_cell_measurement_reflns_used 9999
_cell_measurement_temperature 180(2)
_cell_measurement_theta_max 26.18
_cell_measurement_theta_min 2.01
_cell_measurement_wavelength 0.71073
_cell_volume 1702.8(6)
_computing_molecular_graphics 'Ortep-3 for Windows (Farrugia, 1997)'
_computing_publication_material 'WinGX publication routines (Farrugia, 1999)'
_computing_structure_refinement 'SHELXL-97 (Sheldrick, 1997)'
_computing_structure_solution 'SHELXS-97 (Sheldrick, 1997)'
_diffrn_ambient_temperature 180(2)
_diffrn_measured_fraction_theta_full 0.918
_diffrn_measured_fraction_theta_max 0.918
_diffrn_measurement_device_type 'Stoe IPDS'
_diffrn_measurement_method \f
_diffrn_radiation_monochromator graphite
_diffrn_radiation_probe x-ray
_diffrn_radiation_source 'fine-focus sealed tube'
_diffrn_radiation_type MoK\a
_diffrn_radiation_wavelength 0.71073
_diffrn_reflns_av_R_equivalents 0.0000
_diffrn_reflns_av_sigmaI/netI 0.0577
_diffrn_reflns_limit_h_max 13
_diffrn_reflns_limit_h_min -13
_diffrn_reflns_limit_k_max 15
_diffrn_reflns_limit_k_min -15
_diffrn_reflns_limit_l_max 16
_diffrn_reflns_limit_l_min 0
_diffrn_reflns_number 6254
_diffrn_reflns_theta_full 26.18
_diffrn_reflns_theta_max 26.18
_diffrn_reflns_theta_min 2.01
_diffrn_standards_decay_% 0
_diffrn_standards_interval_count 0
_diffrn_standards_interval_time 0
_diffrn_standards_number 0
_exptl_absorpt_coefficient_mu 0.814
_exptl_absorpt_correction_T_max 0.964
_exptl_absorpt_correction_T_min 0.898
_exptl_absorpt_correction_type refdelf
_exptl_absorpt_process_details
;
        Parkin S,Moezzi B & Hope H, (1995) J. Appl. Cryst. 28, 53-56
        Cubic fit to sin(theta)/lambda - 24 parameters
;
_exptl_crystal_colour brown
_exptl_crystal_density_diffrn 1.439
_exptl_crystal_density_method 'not measured'
_exptl_crystal_description needle
_exptl_crystal_F_000 750
_exptl_crystal_size_max 0.40
_exptl_crystal_size_mid 0.05
_exptl_crystal_size_min 0.05
_refine_diff_density_max 1.846
_refine_diff_density_min -0.938
_refine_diff_density_rms 0.149
_refine_ls_extinction_method none
_refine_ls_goodness_of_fit_ref 1.046
_refine_ls_hydrogen_treatment riding
_refine_ls_matrix_type full
_refine_ls_number_parameters 424
_refine_ls_number_reflns 6246
_refine_ls_number_restraints 42
_refine_ls_restrained_S_all 1.057
_refine_ls_R_factor_all 0.0729
_refine_ls_R_factor_gt 0.0623
_refine_ls_shift/su_max 0
_refine_ls_shift/su_mean 0
_refine_ls_structure_factor_coef Fsqd
_refine_ls_weighting_details 'calc w=1/[\s^2^(Fo^2^)+(0.1328P)^2^+1.0550P] where P=(Fo^2^+2Fc^2^)/3'
_refine_ls_weighting_scheme calc
_refine_ls_wR_factor_gt 0.1691
_refine_ls_wR_factor_ref 0.1801
_reflns_number_gt 5206
_reflns_number_total 6254
_reflns_threshold_expression >2sigma(I)
_cod_data_source_file om7012106-file002.cif
_cod_data_source_block complex_1
_cod_original_formula_sum 'C73 H62 Cl6 P4 Ru2 '
_cod_database_code 4071018

loop_
_symmetry_equiv_pos_as_xyz
'x, y, z'
'-x, -y, -z'

loop_
_atom_site_label
_atom_site_type_symbol
_atom_site_fract_x
_atom_site_fract_y
_atom_site_fract_z
_atom_site_U_iso_or_equiv
_atom_site_adp_type
_atom_site_occupancy
_atom_site_symmetry_multiplicity
_atom_site_calc_flag
_atom_site_refinement_flags
_atom_site_disorder_assembly
_atom_site_disorder_group
C1 C 0.2191(9) 0.2948(11) 0.3207(3) 0.035(3) Uani 0.33 1 d PDU A 1
H1 H 0.2537 0.2456 0.2779 0.042 Uiso 0.33 1 calc PR A 1
H2 H 0.1852 0.3353 0.2763 0.042 Uiso 0.33 1 calc PR A 1
Cl3 Cl 0.3448(3) 0.3882(3) 0.4023(3) 0.0335(8) Uani 0.33 1 d PDU A 1
Cl4 Cl 0.0922(4) 0.2162(4) 0.3862(4) 0.0611(14) Uani 0.33 1 d PDU A 1
C2 C 0.181(3) 0.2304(13) 0.3268(4) 0.020(5) Uani 0.17 1 d PDU B 2
H3 H 0.2657 0.2390 0.2981 0.024 Uiso 0.17 1 calc PR B 2
H4 H 0.1157 0.1648 0.2889 0.024 Uiso 0.17 1 calc PR B 2
Cl5 Cl 0.1912(8) 0.2112(6) 0.4533(4) 0.0327(15) Uani 0.17 1 d PDU B 2
Cl6 Cl 0.1396(7) 0.3459(4) 0.3128(4) 0.0253(13) Uani 0.17 1 d PDU B 2
C11 C 0.8917(5) 0.2537(5) 0.0583(4) 0.0322(11) Uani 1 1 d . . .
C12 C 0.9168(5) 0.1701(5) 0.1029(4) 0.0334(11) Uani 1 1 d . . .
H12 H 0.8600 0.1335 0.1496 0.040 Uiso 1 1 calc R . .
C13 C 1.0259(6) 0.1403(6) 0.0784(5) 0.0445(14) Uani 1 1 d . . .
H13 H 1.0419 0.0845 0.1095 0.053 Uiso 1 1 calc R . .
C14 C 1.1103(6) 0.1923(6) 0.0091(5) 0.0489(15) Uani 1 1 d . . .
H14 H 1.1819 0.1707 -0.0085 0.059 Uiso 1 1 calc R . .
C15 C 1.0868(6) 0.2789(6) -0.0350(5) 0.0495(16) Uani 1 1 d . . .
H15 H 1.1443 0.3160 -0.0811 0.059 Uiso 1 1 calc R . .
C16 C 0.9787(6) 0.3087(5) -0.0102(4) 0.0390(13) Uani 1 1 d . . .
H16 H 0.9638 0.3661 -0.0396 0.047 Uiso 1 1 calc R . .
C21 C 0.7045(5) 0.3436(4) -0.0262(4) 0.0288(10) Uani 1 1 d . . .
C22 C 0.7030(6) 0.2866(5) -0.1230(4) 0.0366(12) Uani 1 1 d . . .
H22 H 0.7250 0.2223 -0.1304 0.044 Uiso 1 1 calc R . .
C23 C 0.6683(6) 0.3263(5) -0.2087(4) 0.0452(14) Uani 1 1 d . . .
H23 H 0.6677 0.2886 -0.2737 0.054 Uiso 1 1 calc R . .
C24 C 0.6348(7) 0.4213(5) -0.1984(5) 0.0478(15) Uani 1 1 d . . .
H24 H 0.6113 0.4470 -0.2562 0.057 Uiso 1 1 calc R . .
C25 C 0.6361(7) 0.4778(5) -0.1032(5) 0.0474(15) Uani 1 1 d . . .
H25 H 0.6139 0.5421 -0.0964 0.057 Uiso 1 1 calc R . .
C26 C 0.6707(7) 0.4388(5) -0.0165(4) 0.0425(13) Uani 1 1 d . . .
H26 H 0.6712 0.4770 0.0482 0.051 Uiso 1 1 calc R . .
C31 C 0.8016(5) 0.4099(4) 0.1851(4) 0.0289(10) Uani 1 1 d . . .
C32 C 0.9335(6) 0.4721(5) 0.2026(4) 0.0356(12) Uani 1 1 d . . .
H32 H 0.9949 0.4508 0.1647 0.043 Uiso 1 1 calc R . .
C33 C 0.9768(6) 0.5662(5) 0.2760(4) 0.0419(13) Uani 1 1 d . . .
H33 H 1.0664 0.6075 0.2870 0.050 Uiso 1 1 calc R . .
C34 C 0.8855(7) 0.5988(5) 0.3332(4) 0.0436(14) Uani 1 1 d . . .
H34 H 0.9134 0.6612 0.3830 0.052 Uiso 1 1 calc R . .
C35 C 0.7531(6) 0.5368(5) 0.3145(4) 0.0398(13) Uani 1 1 d . . .
H35 H 0.6921 0.5593 0.3516 0.048 Uiso 1 1 calc R . .
C36 C 0.7076(6) 0.4417(5) 0.2422(4) 0.0374(12) Uani 1 1 d . . .
H36 H 0.6180 0.4002 0.2318 0.045 Uiso 1 1 calc R . .
C41 C 0.4117(5) 0.0150(4) 0.2885(4) 0.0273(10) Uani 1 1 d . . .
C42 C 0.4092(6) -0.0489(5) 0.3685(4) 0.0354(12) Uani 1 1 d . . .
H42 H 0.4875 -0.0525 0.3959 0.042 Uiso 1 1 calc R . .
C43 C 0.2912(6) -0.1058(5) 0.4061(4) 0.0413(13) Uani 1 1 d . . .
H43 H 0.2906 -0.1472 0.4594 0.050 Uiso 1 1 calc R . .
C44 C 0.1747(6) -0.1029(5) 0.3668(5) 0.0446(14) Uani 1 1 d . . .
H44 H 0.0955 -0.1424 0.3928 0.054 Uiso 1 1 calc R . .
C45 C 0.1755(6) -0.0400(6) 0.2871(5) 0.0451(14) Uani 1 1 d . . .
H45 H 0.0964 -0.0378 0.2598 0.054 Uiso 1 1 calc R . .
C46 C 0.2923(5) 0.0183(5) 0.2492(4) 0.0344(11) Uani 1 1 d . . .
H46 H 0.2920 0.0606 0.1968 0.041 Uiso 1 1 calc R . .
C51 C 0.6602(5) -0.0047(4) 0.2555(4) 0.0306(10) Uani 1 1 d . . .
C52 C 0.6184(6) -0.1038(5) 0.1901(4) 0.0381(12) Uani 1 1 d . . .
H52 H 0.5512 -0.1163 0.1399 0.046 Uiso 1 1 calc R . .
C53 C 0.6742(7) -0.1855(5) 0.1973(5) 0.0496(16) Uani 1 1 d . . .
H53 H 0.6434 -0.2525 0.1533 0.060 Uiso 1 1 calc R . .
C54 C 0.7742(9) -0.1668(6) 0.2694(7) 0.063(2) Uani 1 1 d . . .
H54 H 0.8141 -0.2202 0.2729 0.076 Uiso 1 1 calc R . .
C55 C 0.8165(8) -0.0702(7) 0.3365(6) 0.0585(18) Uani 1 1 d . . .
H55 H 0.8832 -0.0592 0.3867 0.070 Uiso 1 1 calc R . .
C56 C 0.7608(6) 0.0114(5) 0.3303(5) 0.0433(13) Uani 1 1 d . . .
H56 H 0.7904 0.0771 0.3761 0.052 Uiso 1 1 calc R . .
C61 C 0.6424(5) 0.2052(4) 0.3456(3) 0.0305(11) Uani 1 1 d . . .
C62 C 0.7773(6) 0.2639(5) 0.3599(4) 0.0358(12) Uani 1 1 d . . .
H62 H 0.8332 0.2467 0.3131 0.043 Uiso 1 1 calc R . .
C63 C 0.8309(7) 0.3470(5) 0.4415(4) 0.0442(14) Uani 1 1 d . . .
H63 H 0.9219 0.3819 0.4513 0.053 Uiso 1 1 calc R . .
C64 C 0.7501(8) 0.3778(5) 0.5078(5) 0.0519(17) Uani 1 1 d . . .
H64 H 0.7858 0.4356 0.5613 0.062 Uiso 1 1 calc R . .
C65 C 0.6139(7) 0.3226(5) 0.4951(4) 0.0485(15) Uani 1 1 d . . .
H65 H 0.5592 0.3430 0.5410 0.058 Uiso 1 1 calc R . .
C66 C 0.5594(6) 0.2376(5) 0.4147(4) 0.0370(12) Uani 1 1 d . . .
H66 H 0.4683 0.2019 0.4062 0.044 Uiso 1 1 calc R . .
Cl1 Cl 0.42527(13) 0.24903(10) 0.13014(10) 0.0336(3) Uani 1 1 d . . .
Cl2 Cl 0.64801(11) 0.01694(10) -0.01483(9) 0.0313(3) Uani 1 1 d . . .
P1 P 0.74219(12) 0.28590(10) 0.08767(9) 0.0253(3) Uani 1 1 d . . .
P2 P 0.57187(12) 0.09286(10) 0.24020(9) 0.0244(3) Uani 1 1 d . . .
Ru1 Ru 0.55465(4) 0.13655(3) 0.08506(3) 0.02290(16) Uani 1 1 d . . .

loop_
_atom_site_aniso_label
_atom_site_aniso_U_11
_atom_site_aniso_U_22
_atom_site_aniso_U_33
_atom_site_aniso_U_23
_atom_site_aniso_U_13
_atom_site_aniso_U_12
C1 0.031(5) 0.037(5) 0.027(5) -0.007(4) 0.010(4) 0.004(4)
Cl3 0.043(2) 0.0202(15) 0.0374(17) -0.0002(13) -0.0117(14) 0.0133(15)
Cl4 0.032(2) 0.076(3) 0.067(3) -0.006(2) 0.0180(19) 0.012(2)
C2 0.026(7) 0.020(6) 0.018(6) 0.001(4) 0.002(5) 0.013(5)
Cl5 0.052(3) 0.042(3) 0.016(2) 0.007(2) 0.019(2) 0.028(3)
Cl6 0.031(3) 0.011(2) 0.032(3) -0.006(2) -0.008(2) 0.008(2)
C11 0.024(2) 0.033(3) 0.037(3) 0.001(2) 0.0017(19) 0.009(2)
C12 0.027(3) 0.036(3) 0.037(3) 0.006(2) 0.0016(19) 0.009(2)
C13 0.040(3) 0.050(4) 0.049(3) 0.005(3) -0.006(2) 0.024(3)
C14 0.030(3) 0.063(4) 0.055(4) -0.002(3) 0.001(2) 0.021(3)
C15 0.025(3) 0.060(4) 0.056(4) 0.008(3) 0.011(2) 0.005(3)
C16 0.031(3) 0.036(3) 0.046(3) 0.009(2) 0.009(2) 0.006(2)
C21 0.027(2) 0.023(2) 0.033(2) 0.0070(18) 0.0012(18) 0.003(2)
C22 0.036(3) 0.032(3) 0.038(3) 0.006(2) 0.002(2) 0.006(2)
C23 0.048(3) 0.048(3) 0.032(3) 0.006(2) 0.002(2) 0.008(3)
C24 0.057(4) 0.040(3) 0.042(3) 0.019(2) -0.002(3) 0.007(3)
C25 0.059(4) 0.037(3) 0.047(3) 0.013(3) -0.001(3) 0.015(3)
C26 0.056(4) 0.038(3) 0.036(3) 0.007(2) 0.002(2) 0.019(3)
C31 0.033(3) 0.024(2) 0.027(2) 0.0048(18) 0.0014(18) 0.006(2)
C32 0.035(3) 0.031(3) 0.037(3) 0.006(2) 0.000(2) 0.007(2)
C33 0.041(3) 0.032(3) 0.042(3) -0.001(2) -0.005(2) 0.001(3)
C34 0.057(4) 0.023(3) 0.040(3) -0.001(2) -0.012(3) 0.003(3)
C35 0.051(3) 0.031(3) 0.038(3) 0.000(2) 0.003(2) 0.016(3)
C36 0.039(3) 0.034(3) 0.039(3) 0.005(2) -0.001(2) 0.014(3)
C41 0.030(3) 0.023(2) 0.027(2) 0.0042(17) 0.0045(18) 0.007(2)
C42 0.036(3) 0.035(3) 0.034(3) 0.013(2) 0.006(2) 0.009(2)
C43 0.046(3) 0.040(3) 0.042(3) 0.018(2) 0.014(2) 0.016(3)
C44 0.035(3) 0.041(3) 0.056(3) 0.019(3) 0.019(3) 0.007(3)
C45 0.030(3) 0.057(4) 0.054(3) 0.018(3) 0.010(2) 0.018(3)
C46 0.034(3) 0.038(3) 0.035(3) 0.008(2) 0.007(2) 0.015(2)
C51 0.031(3) 0.028(2) 0.035(2) 0.0074(19) 0.0062(19) 0.011(2)
C52 0.037(3) 0.034(3) 0.045(3) 0.009(2) 0.008(2) 0.013(2)
C53 0.055(4) 0.035(3) 0.067(4) 0.014(3) 0.018(3) 0.023(3)
C54 0.071(5) 0.053(4) 0.085(5) 0.023(4) 0.017(4) 0.041(4)
C55 0.057(4) 0.061(4) 0.073(5) 0.017(4) -0.005(3) 0.038(4)
C56 0.045(3) 0.046(3) 0.046(3) 0.011(3) -0.003(2) 0.023(3)
C61 0.040(3) 0.027(2) 0.024(2) 0.0053(18) 0.0002(19) 0.010(2)
C62 0.039(3) 0.031(3) 0.034(3) 0.010(2) -0.004(2) 0.006(2)
C63 0.050(4) 0.035(3) 0.039(3) 0.010(2) -0.006(2) 0.003(3)
C64 0.076(5) 0.033(3) 0.039(3) -0.002(2) -0.011(3) 0.013(3)
C65 0.070(4) 0.044(3) 0.032(3) -0.007(2) -0.001(3) 0.025(3)
C66 0.042(3) 0.033(3) 0.038(3) 0.001(2) 0.002(2) 0.016(3)
Cl1 0.0284(6) 0.0260(6) 0.0482(7) 0.0040(5) 0.0007(5) 0.0122(5)
Cl2 0.0231(6) 0.0287(6) 0.0363(6) -0.0048(5) 0.0038(4) 0.0044(5)
P1 0.0239(6) 0.0204(6) 0.0285(6) 0.0036(4) 0.0021(4) 0.0034(5)
P2 0.0253(6) 0.0226(6) 0.0258(6) 0.0053(4) 0.0025(4) 0.0081(5)
Ru1 0.0218(2) 0.0203(2) 0.0249(2) 0.00349(14) 0.00182(14) 0.00496(16)

loop_
_atom_type_symbol
_atom_type_description
_atom_type_scat_dispersion_real
_atom_type_scat_dispersion_imag
_atom_type_scat_source
C C 0.0033 0.0016 'International Tables Vol C Tables 4.2.6.8 and 6.1.1.4'
H H 0 0 'International Tables Vol C Tables 4.2.6.8 and 6.1.1.4'
Cl Cl 0.1484 0.1585 'International Tables Vol C Tables 4.2.6.8 and 6.1.1.4'
N N 0.0061 0.0033 'International Tables Vol C Tables 4.2.6.8 and 6.1.1.4'
P P 0.1023 0.0942 'International Tables Vol C Tables 4.2.6.8 and 6.1.1.4'
Ru Ru -1.2594 0.8363 'International Tables Vol C Tables 4.2.6.8 and 6.1.1.4'

loop_
_geom_angle_atom_site_label_1
_geom_angle_atom_site_label_2
_geom_angle_atom_site_label_3
_geom_angle
_geom_angle_site_symmetry_3
Cl3 C1 Cl4 112.00(11) .
Cl3 C1 H1 109.2 .
Cl4 C1 H1 109.2 .
Cl3 C1 H2 109.2 .
Cl4 C1 H2 109.2 .
H1 C1 H2 107.9 .
Cl6 C2 Cl5 111.95(11) .
Cl6 C2 H3 109.2 .
Cl5 C2 H3 109.2 .
Cl6 C2 H4 109.2 .
Cl5 C2 H4 109.2 .
H3 C2 H4 107.9 .
C12 C11 C16 119.0(5) .
C12 C11 P1 119.3(4) .
C16 C11 P1 121.6(4) .
C11 C12 C13 120.6(5) .
C11 C12 H12 119.7 .
C13 C12 H12 119.7 .
C14 C13 C12 120.8(6) .
C14 C13 H13 119.6 .
C12 C13 H13 119.6 .
C13 C14 C15 118.9(6) .
C13 C14 H14 120.5 .
C15 C14 H14 120.5 .
C16 C15 C14 120.2(6) .
C16 C15 H15 119.9 .
C14 C15 H15 119.9 .
C15 C16 C11 120.4(6) .
C15 C16 H16 119.8 .
C11 C16 H16 119.8 .
C26 C21 C22 119.5(5) .
C26 C21 P1 121.2(4) .
C22 C21 P1 119.2(4) .
C21 C22 C23 119.6(6) .
C21 C22 H22 120.2 .
C23 C22 H22 120.2 .
C24 C23 C22 120.6(6) .
C24 C23 H23 119.7 .
C22 C23 H23 119.7 .
C25 C24 C23 120.2(6) .
C25 C24 H24 119.9 .
C23 C24 H24 119.9 .
C24 C25 C26 119.8(6) .
C24 C25 H25 120.1 .
C26 C25 H25 120.1 .
C21 C26 C25 120.4(6) .
C21 C26 H26 119.8 .
C25 C26 H26 119.8 .
C32 C31 C36 119.9(5) .
C32 C31 P1 121.8(4) .
C36 C31 P1 118.3(4) .
C31 C32 C33 121.0(5) .
C31 C32 H32 119.5 .
C33 C32 H32 119.5 .
C32 C33 C34 119.9(5) .
C32 C33 H33 120.0 .
C34 C33 H33 120.0 .
C35 C34 C33 118.8(5) .
C35 C34 H34 120.6 .
C33 C34 H34 120.6 .
C34 C35 C36 122.4(6) .
C34 C35 H35 118.8 .
C36 C35 H35 118.8 .
C35 C36 C31 118.0(5) .
C35 C36 H36 121.0 .
C31 C36 H36 121.0 .
C46 C41 C42 118.4(5) .
C46 C41 P2 122.2(4) .
C42 C41 P2 119.4(4) .
C43 C42 C41 119.9(6) .
C43 C42 H42 120.0 .
C41 C42 H42 120.0 .
C44 C43 C42 121.4(5) .
C44 C43 H43 119.3 .
C42 C43 H43 119.3 .
C43 C44 C45 119.4(5) .
C43 C44 H44 120.3 .
C45 C44 H44 120.3 .
C46 C45 C44 120.2(6) .
C46 C45 H45 119.9 .
C44 C45 H45 119.9 .
C45 C46 C41 120.7(5) .
C45 C46 H46 119.7 .
C41 C46 H46 119.7 .
C52 C51 C56 117.9(5) .
C52 C51 P2 116.5(4) .
C56 C51 P2 125.5(4) .
C51 C52 C53 121.5(6) .
C51 C52 H52 119.2 .
C53 C52 H52 119.2 .
C54 C53 C52 119.4(7) .
C54 C53 H53 120.3 .
C52 C53 H53 120.3 .
C53 C54 C55 120.5(7) .
C53 C54 H54 119.8 .
C55 C54 H54 119.8 .
C54 C55 C56 120.5(7) .
C54 C55 H55 119.8 .
C56 C55 H55 119.8 .
C55 C56 C51 120.1(6) .
C55 C56 H56 119.9 .
C51 C56 H56 119.9 .
C62 C61 C66 117.6(5) .
C62 C61 P2 122.1(4) .
C66 C61 P2 120.2(4) .
C63 C62 C61 122.0(6) .
C63 C62 H62 119.0 .
C61 C62 H62 119.0 .
C64 C63 C62 120.0(6) .
C64 C63 H63 120.0 .
C62 C63 H63 120.0 .
C63 C64 C65 119.9(6) .
C63 C64 H64 120.0 .
C65 C64 H64 120.0 .
C66 C65 C64 120.6(6) .
C66 C65 H65 119.7 .
C64 C65 H65 119.7 .
C65 C66 C61 119.9(6) .
C65 C66 H66 120.1 .
C61 C66 H66 120.1 .
Ru1 Cl2 Ru1 100.30(7) 2_655
C11 P1 C31 103.8(2) .
C11 P1 C21 104.4(2) .
C31 P1 C21 102.6(2) .
C11 P1 Ru1 115.62(18) .
C31 P1 Ru1 127.48(17) .
C21 P1 Ru1 99.77(17) .
C61 P2 C51 103.8(2) .
C61 P2 C41 101.6(2) .
C51 P2 C41 99.5(2) .
C61 P2 Ru1 118.62(17) .
C51 P2 Ru1 116.97(17) .
C41 P2 Ru1 113.64(18) .
P2 Ru1 P1 100.65(9) .
P2 Ru1 Cl1 95.27(7) .
P1 Ru1 Cl1 93.00(6) .
P2 Ru1 Cl2 101.97(7) .
P1 Ru1 Cl2 92.04(7) .
Cl1 Ru1 Cl2 160.81(5) .
P2 Ru1 Cl2 100.22(8) 2_655
P1 Ru1 Cl2 158.75(5) 2_655
Cl1 Ru1 Cl2 89.08(6) 2_655
Cl2 Ru1 Cl2 79.70(7) 2_655

loop_
_geom_bond_atom_site_label_1
_geom_bond_atom_site_label_2
_geom_bond_distance
_geom_bond_site_symmetry_2
C1 Cl3 1.7199(19) .
C1 Cl4 1.7200(17) .
C1 H1 0.9700 .
C1 H2 0.9700 .
C2 Cl6 1.7200(13) .
C2 Cl5 1.7200(14) .
C2 H3 0.9700 .
C2 H4 0.9700 .
C11 C12 1.384(8) .
C11 C16 1.391(7) .
C11 P1 1.835(6) .
C12 C13 1.389(9) .
C12 H12 0.9300 .
C13 C14 1.370(9) .
C13 H13 0.9300 .
C14 C15 1.409(10) .
C14 H14 0.9300 .
C15 C16 1.381(9) .
C15 H15 0.9300 .
C16 H16 0.9300 .
C21 C26 1.384(8) .
C21 C22 1.388(7) .
C21 P1 1.848(5) .
C22 C23 1.389(8) .
C22 H22 0.9300 .
C23 C24 1.380(10) .
C23 H23 0.9300 .
C24 C25 1.368(9) .
C24 H24 0.9300 .
C25 C26 1.396(9) .
C25 H25 0.9300 .
C26 H26 0.9300 .
C31 C32 1.374(8) .
C31 C36 1.415(8) .
C31 P1 1.838(5) .
C32 C33 1.391(8) .
C32 H32 0.9300 .
C33 C34 1.395(9) .
C33 H33 0.9300 .
C34 C35 1.379(9) .
C34 H34 0.9300 .
C35 C36 1.390(8) .
C35 H35 0.9300 .
C36 H36 0.9300 .
C41 C46 1.396(8) .
C41 C42 1.407(7) .
C41 P2 1.849(5) .
C42 C43 1.372(8) .
C42 H42 0.9300 .
C43 C44 1.363(9) .
C43 H43 0.9300 .
C44 C45 1.400(9) .
C44 H44 0.9300 .
C45 C46 1.368(8) .
C45 H45 0.9300 .
C46 H46 0.9300 .
C51 C52 1.378(8) .
C51 C56 1.395(8) .
C51 P2 1.841(6) .
C52 C53 1.388(9) .
C52 H52 0.9300 .
C53 C54 1.361(11) .
C53 H53 0.9300 .
C54 C55 1.366(11) .
C54 H54 0.9300 .
C55 C56 1.385(10) .
C55 H55 0.9300 .
C56 H56 0.9300 .
C61 C62 1.390(8) .
C61 C66 1.414(8) .
C61 P2 1.822(5) .
C62 C63 1.381(8) .
C62 H62 0.9300 .
C63 C64 1.364(10) .
C63 H63 0.9300 .
C64 C65 1.395(11) .
C64 H64 0.9300 .
C65 C66 1.386(8) .
C65 H65 0.9300 .
C66 H66 0.9300 .
Cl1 Ru1 2.3647(18) .
Cl2 Ru1 2.3933(18) .
Cl2 Ru1 2.4652(14) 2_655
P1 Ru1 2.264(2) .
P2 Ru1 2.2049(17) .
Ru1 Cl2 2.4652(14) 2_655
